data_7159509
loop_
_publ_author_name
'Pamu&#x142;a, Ma&#x142;gorzata'
'Bulatov, Evgeny'
'Mart&#xed;nez-Crespo, Luis'
'Kiesil&#xe4;, Anniina'
'Naulap&#xe4;&#xe4;, Julia'
'Kalenius, Elina'
'Helttunen, Kaisa'

_publ_section_title
;
 Anion binding and transport with <i>meso</i>-alkyl substituted two-armed
 calix[4]pyrroles bearing urea and hydroxyl groups.
;
_journal_issue 32
_journal_name_full 'Organic &amp; biomolecular chemistry'
_journal_page_first 6595
_journal_page_last 6603
_journal_paper_doi 10.1039/d3ob00919j
_journal_volume 21
_journal_year 2023
_chemical_formula_sum 'C54 H59 N9 O4'
_chemical_formula_weight 898.10
_space_group_crystal_system monoclinic
_space_group_IT_number 14
_space_group_name_Hall '-P 2yn'
_space_group_name_H-M_alt 'P 1 21/n 1'
_atom_sites_solution_hydrogens geom
_audit_creation_method SHELXL-2018/3
_audit_update_record
;
2023-03-15 deposited with the CCDC.	2023-07-24 downloaded from the CCDC.
;
_cell_angle_alpha 90
_cell_angle_beta 98.456(3)
_cell_angle_gamma 90
_cell_formula_units_Z 4
_cell_length_a 10.3501(3)
_cell_length_b 14.2207(3)
_cell_length_c 33.7063(11)
_cell_measurement_reflns_used 13447
_cell_measurement_temperature 293(2)
_cell_measurement_theta_max 25.3070
_cell_measurement_theta_min 1.8740
_cell_volume 4907.2(2)
_computing_cell_refinement 'CrysAlisPro 1.171.39.46 (Rigaku OD, 2018)'
_computing_data_collection 'CrysAlisPro 1.171.39.46 (Rigaku OD, 2018)'
_computing_data_reduction 'CrysAlisPro 1.171.39.46 (Rigaku OD, 2018)'
_computing_molecular_graphics 'shelXle (H\"ubschle, Sheldrick and Dittirch, 2011)'
_computing_publication_material 'SHELXL-2018/3 (Sheldrick, 2018)'
_computing_structure_refinement 'SHELXL-2018/3 (Sheldrick, 2018)'
_computing_structure_solution Sir2019
_diffrn_ambient_temperature 293(2)
_diffrn_detector_area_resol_mean 5.8140
_diffrn_detector_type 'PILATUS 200K'
_diffrn_measured_fraction_theta_full 0.977
_diffrn_measured_fraction_theta_max 0.855
_diffrn_measurement_device_type '1/4chi goniometer'
_diffrn_measurement_method
;
 Fullsphere data collection, phi and omega scans
;
_diffrn_radiation_monochromator 'Confocal Max Flux optic'
_diffrn_radiation_type MoK\a
_diffrn_radiation_wavelength 0.71075
_diffrn_reflns_av_R_equivalents 0.0469
_diffrn_reflns_av_unetI/netI 0.0484
_diffrn_reflns_Laue_measured_fraction_full 0.977
_diffrn_reflns_Laue_measured_fraction_max 0.855
_diffrn_reflns_limit_h_max 11
_diffrn_reflns_limit_h_min -13
_diffrn_reflns_limit_k_max 17
_diffrn_reflns_limit_k_min -18
_diffrn_reflns_limit_l_max 42
_diffrn_reflns_limit_l_min -39
_diffrn_reflns_number 52031
_diffrn_reflns_point_group_measured_fraction_full 0.977
_diffrn_reflns_point_group_measured_fraction_max 0.855
_diffrn_reflns_theta_full 25.242
_diffrn_reflns_theta_max 27.567
_diffrn_reflns_theta_min 1.882
_diffrn_source 'Microfocus rotating anode X-ray tube'
_diffrn_source_current 24
_diffrn_source_power 50
_diffrn_source_size '0.2 mm x 0.2 mm fine focus'
_diffrn_source_type 'Rigaku MicroMax-007HF'
_exptl_absorpt_coefficient_mu 0.079
_exptl_absorpt_correction_T_max 1.00000
_exptl_absorpt_correction_T_min 0.73736
_exptl_absorpt_correction_type multi-scan
_exptl_absorpt_process_details
;
 CrysAlisPro 1.171.40.35a (Rigaku Oxford Diffraction, 2018)
 Empirical absorption correction using spherical harmonics,
 implemented in SCALE3 ABSPACK scaling algorithm.
;
_exptl_crystal_density_diffrn 1.216
_exptl_crystal_description Block
_exptl_crystal_F_000 1912
_exptl_crystal_size_max 0.200
_exptl_crystal_size_mid 0.150
_exptl_crystal_size_min 0.050
_refine_diff_density_max 0.522
_refine_diff_density_min -0.314
_refine_diff_density_rms 0.064
_refine_ls_extinction_method none
_refine_ls_goodness_of_fit_ref 1.147
_refine_ls_hydrogen_treatment constr
_refine_ls_matrix_type full
_refine_ls_number_parameters 613
_refine_ls_number_reflns 9711
_refine_ls_number_restraints 0
_refine_ls_restrained_S_all 1.147
_refine_ls_R_factor_all 0.1161
_refine_ls_R_factor_gt 0.0829
_refine_ls_shift/su_max 0.000
_refine_ls_shift/su_mean 0.000
_refine_ls_structure_factor_coef Fsqd
_refine_ls_weighting_details 'w=1/[\s^2^(Fo^2^)+(0.0790P)^2^+7.1634P] where P=(Fo^2^+2Fc^2^)/3'
_refine_ls_weighting_scheme calc
_refine_ls_wR_factor_gt 0.2049
_refine_ls_wR_factor_ref 0.2188
_reflns_Friedel_coverage 0.000
_reflns_number_gt 6953
_reflns_number_total 9711
_reflns_threshold_expression 'I > 2\s(I)'
_cod_data_source_file d3ob00919j2.cif
_cod_data_source_block upm-c01
_cod_depositor_comments 'Adding full bibliography for 7159504--7159509.cif.'
_cod_original_sg_symbol_H-M 'P 21/n'
_cod_database_code 7159509
_shelx_shelxl_version_number 2018/3
_shelx_space_group_comment
;
The symmetry employed for this shelxl refinement is uniquely defined
by the following loop, which should always be used as a source of
symmetry information in preference to the above space-group names.
They are only intended as comments.
;
_shelx_estimated_absorpt_t_min 0.984
_shelx_estimated_absorpt_t_max 0.996

loop_
_space_group_symop_operation_xyz
'x, y, z'
'-x+1/2, y+1/2, -z+1/2'
'-x, -y, -z'
'x-1/2, -y-1/2, z-1/2'

loop_
_atom_site_label
_atom_site_type_symbol
_atom_site_fract_x
_atom_site_fract_y
_atom_site_fract_z
_atom_site_U_iso_or_equiv
_atom_site_adp_type
_atom_site_occupancy
_atom_site_site_symmetry_order
_atom_site_calc_flag
_atom_site_refinement_flags_posn
_atom_site_refinement_flags_adp
_atom_site_refinement_flags_occupancy
_atom_site_disorder_assembly
_atom_site_disorder_group
C1 C 0.4482(3) 0.7200(2) 0.76573(9) 0.0237(7) Uani 1 1 d . . . . .
O1 O 0.6801(3) 0.5779(2) 0.49745(9) 0.0603(8) Uani 1 1 d . . . . .
N1 N 0.5579(2) 0.66511(17) 0.77554(7) 0.0241(6) Uani 1 1 d . . . . .
H1 H 0.558397 0.604722 0.774223 0.029 Uiso 1 1 calc R U . . .
N2 N 0.8380(2) 0.69572(16) 0.72678(7) 0.0215(5) Uani 1 1 d . . . . .
H2N H 0.806128 0.751679 0.725110 0.026 Uiso 1 1 calc R U . . .
O2 O 1.1158(3) 0.6349(2) 0.50518(8) 0.0517(7) Uani 1 1 d . . . . .
C2 C 0.4890(3) 0.8118(2) 0.77146(9) 0.0268(7) Uani 1 1 d . . . . .
H2 H 0.436566 0.865009 0.767097 0.032 Uiso 1 1 calc R U . . .
N3 N 0.9026(3) 0.6022(2) 0.51121(8) 0.0336(7) Uani 1 1 d . . . . .
O3 O 0.1135(3) 0.5712(2) 0.89531(9) 0.0618(8) Uani 1 1 d . . . . .
C3 C 0.6253(3) 0.8110(2) 0.78518(10) 0.0270(7) Uani 1 1 d . . . . .
H3 H 0.677630 0.863626 0.791386 0.032 Uiso 1 1 calc R U . . .
N4 N 0.6407(2) 0.69450(17) 0.62927(7) 0.0239(6) Uani 1 1 d . . . . .
H4 H 0.637277 0.634778 0.625246 0.029 Uiso 1 1 calc R U . . .
O4 O 0.5524(3) 0.5391(3) 0.89691(10) 0.0685(9) Uani 1 1 d . . . . .
C4 C 0.6668(3) 0.7194(2) 0.78773(9) 0.0223(6) Uani 1 1 d . . . . .
N5 N 0.3668(2) 0.70506(18) 0.68056(7) 0.0252(6) Uani 1 1 d . . . . .
H5 H 0.406910 0.757008 0.687054 0.030 Uiso 1 1 calc R U . . .
C5 C 0.8006(3) 0.6746(2) 0.79862(9) 0.0248(7) Uani 1 1 d . . . . .
C6 C 0.7935(3) 0.5918(2) 0.82756(10) 0.0310(8) Uani 1 1 d . . . . .
H6A H 0.879393 0.566327 0.835323 0.047 Uiso 1 1 calc R U . . .
H6B H 0.737148 0.544002 0.814482 0.047 Uiso 1 1 calc R U . . .
H6C H 0.759568 0.613463 0.850963 0.047 Uiso 1 1 calc R U . . .
N6 N 0.3265(3) 0.5417(2) 0.88724(9) 0.0457(8) Uani 1 1 d . . . . .
C7 C 0.8985(3) 0.7476(2) 0.81958(10) 0.0298(7) Uani 1 1 d . . . . .
H7A H 0.979930 0.717144 0.829091 0.045 Uiso 1 1 calc R U . . .
H7B H 0.863769 0.774991 0.841810 0.045 Uiso 1 1 calc R U . . .
H7C H 0.912537 0.796048 0.800829 0.045 Uiso 1 1 calc R U . . .
C8 C 0.8478(3) 0.6398(2) 0.76054(9) 0.0221(6) Uani 1 1 d . . . . .
C9 C 0.9033(3) 0.5567(2) 0.75117(9) 0.0253(7) Uani 1 1 d . . . . .
H9 H 0.921950 0.505453 0.768193 0.030 Uiso 1 1 calc R U . . .
C10 C 0.9274(3) 0.5629(2) 0.71075(9) 0.0240(7) Uani 1 1 d . . . . .
H10 H 0.964594 0.516287 0.696708 0.029 Uiso 1 1 calc R U . . .
C11 C 0.8862(3) 0.6497(2) 0.69608(9) 0.0214(6) Uani 1 1 d . . . . .
C13 C 0.9074(3) 0.6191(2) 0.62465(9) 0.0234(7) Uani 1 1 d . . . . .
H13A H 0.993660 0.592525 0.632532 0.028 Uiso 1 1 calc R U . . .
H13B H 0.844236 0.569076 0.625758 0.028 Uiso 1 1 calc R U . . .
C12 C 0.8840(3) 0.6960(2) 0.65522(9) 0.0218(6) Uani 1 1 d . . . . .
C14 C 0.8970(3) 0.6536(2) 0.58167(10) 0.0317(8) Uani 1 1 d . . . . .
H14A H 0.960571 0.703084 0.580078 0.038 Uiso 1 1 calc R U . . .
H14B H 0.810668 0.679687 0.573301 0.038 Uiso 1 1 calc R U . . .
C15 C 0.9213(4) 0.5731(2) 0.55360(10) 0.0356(8) Uani 1 1 d . . . . .
H15A H 1.009777 0.550142 0.560999 0.043 Uiso 1 1 calc R U . . .
H15B H 0.861996 0.521799 0.556912 0.043 Uiso 1 1 calc R U . . .
C16 C 0.7806(4) 0.6006(3) 0.48682(11) 0.0403(9) Uani 1 1 d . . . . .
C17 C 0.8074(4) 0.6321(2) 0.44645(11) 0.0388(9) Uani 1 1 d . . . . .
C18 C 0.7226(5) 0.6411(3) 0.41063(12) 0.0524(11) Uani 1 1 d . . . . .
H18 H 0.633371 0.630248 0.409191 0.063 Uiso 1 1 calc R U . . .
C19 C 0.7776(5) 0.6669(3) 0.37720(12) 0.0545(12) Uani 1 1 d . . . . .
H19 H 0.723927 0.673408 0.352689 0.065 Uiso 1 1 calc R U . . .
C1A C 0.5919(3) 0.5115(2) 0.69380(10) 0.0326(8) Uani 1 1 d . . . . .
H1AA H 0.617294 0.465868 0.675436 0.049 Uiso 1 1 calc R U . . .
H1AB H 0.657115 0.559863 0.698311 0.049 Uiso 1 1 calc R U . . .
H1AC H 0.509720 0.538904 0.682667 0.049 Uiso 1 1 calc R U . . .
N1A N 0.5670(3) 0.4321(2) 0.76159(10) 0.0439(8) Uani 1 1 d . . . . .
C20 C 0.9092(5) 0.6833(3) 0.37920(12) 0.0531(12) Uani 1 1 d . . . . .
H20 H 0.942628 0.699813 0.356012 0.064 Uiso 1 1 calc R U . . .
C21 C 0.9939(4) 0.6757(3) 0.41536(12) 0.0477(10) Uani 1 1 d . . . . .
H21 H 1.082868 0.687718 0.416940 0.057 Uiso 1 1 calc R U . . .
C22 C 0.9391(4) 0.6494(2) 0.44865(10) 0.0357(8) Uani 1 1 d . . . . .
C23 C 1.0026(4) 0.6300(2) 0.49091(11) 0.0350(8) Uani 1 1 d . . . . .
C24 C 0.9937(3) 0.7706(2) 0.65787(9) 0.0238(7) Uani 1 1 d . . . . .
H24A H 0.985473 0.805459 0.633233 0.036 Uiso 1 1 calc R U . . .
H24B H 1.077189 0.739950 0.662340 0.036 Uiso 1 1 calc R U . . .
H24C H 0.986446 0.812768 0.679684 0.036 Uiso 1 1 calc R U . . .
C25 C 0.7531(3) 0.7435(2) 0.64315(9) 0.0209(6) Uani 1 1 d . . . . .
C26 C 0.7173(3) 0.8360(2) 0.64563(10) 0.0307(7) Uani 1 1 d . . . . .
H26 H 0.772964 0.885802 0.654014 0.037 Uiso 1 1 calc R U . . .
C27 C 0.5811(3) 0.8422(2) 0.63320(10) 0.0324(8) Uani 1 1 d . . . . .
H27 H 0.531538 0.896966 0.632320 0.039 Uiso 1 1 calc R U . . .
C28 C 0.5342(3) 0.7542(2) 0.62268(9) 0.0257(7) Uani 1 1 d . . . . .
C29 C 0.3976(3) 0.7182(2) 0.60840(10) 0.0301(7) Uani 1 1 d . . . . .
C30 C 0.3971(4) 0.6523(3) 0.57227(10) 0.0434(9) Uani 1 1 d . . . . .
H30A H 0.308765 0.635435 0.561904 0.065 Uiso 1 1 calc R U . . .
H30B H 0.446122 0.596610 0.580530 0.065 Uiso 1 1 calc R U . . .
H30C H 0.436061 0.683811 0.551787 0.065 Uiso 1 1 calc R U . . .
C2A C 0.5791(3) 0.4663(2) 0.73131(11) 0.0316(8) Uani 1 1 d . . . . .
N2A N -0.1090(4) 0.6186(3) 0.99657(13) 0.0720(11) Uani 1 1 d . . . . .
C31 C 0.3051(4) 0.8023(3) 0.59535(11) 0.0419(9) Uani 1 1 d . . . . .
H31A H 0.218344 0.779245 0.586722 0.063 Uiso 1 1 calc R U . . .
H31B H 0.335618 0.835213 0.573665 0.063 Uiso 1 1 calc R U . . .
H31C H 0.304285 0.844248 0.617616 0.063 Uiso 1 1 calc R U . . .
C32 C 0.3480(3) 0.6672(2) 0.64245(9) 0.0261(7) Uani 1 1 d . . . . .
C33 C 0.2796(3) 0.5854(2) 0.64454(10) 0.0295(7) Uani 1 1 d . . . . .
H33 H 0.252455 0.544807 0.623310 0.035 Uiso 1 1 calc R U . . .
C34 C 0.2575(3) 0.5734(2) 0.68474(10) 0.0287(7) Uani 1 1 d . . . . .
H34 H 0.213462 0.523508 0.694521 0.034 Uiso 1 1 calc R U . . .
C35 C 0.3124(3) 0.6483(2) 0.70672(9) 0.0258(7) Uani 1 1 d . . . . .
C36 C 0.3156(3) 0.6780(2) 0.75037(9) 0.0266(7) Uani 1 1 d . . . . .
C37 C 0.2895(3) 0.5896(2) 0.77514(10) 0.0309(7) Uani 1 1 d . . . . .
H37A H 0.202625 0.566030 0.765508 0.037 Uiso 1 1 calc R U . . .
H37B H 0.351599 0.540890 0.770798 0.037 Uiso 1 1 calc R U . . .
C38 C 0.3005(4) 0.6090(2) 0.81966(10) 0.0363(8) Uani 1 1 d . . . . .
H38A H 0.227110 0.647467 0.824594 0.044 Uiso 1 1 calc R U . . .
H38B H 0.379802 0.644318 0.828242 0.044 Uiso 1 1 calc R U . . .
C39 C 0.3026(4) 0.5194(3) 0.84450(11) 0.0473(10) Uani 1 1 d . . . . .
H39A H 0.219605 0.487092 0.838187 0.057 Uiso 1 1 calc R U . . .
H39B H 0.370694 0.477919 0.837895 0.057 Uiso 1 1 calc R U . . .
C40 C 0.2285(4) 0.5695(3) 0.90844(12) 0.0458(10) Uani 1 1 d . . . . .
C3A C -0.1199(4) 0.5681(3) 0.96964(14) 0.0522(10) Uani 1 1 d . . . . .
N3A N 0.3630(3) 0.5337(3) 0.40063(11) 0.0559(9) Uani 1 1 d . . . . .
C41 C 0.2972(4) 0.5973(2) 0.94959(11) 0.0401(9) Uani 1 1 d . . . . .
C42 C 0.2455(5) 0.6263(3) 0.98268(13) 0.0530(11) Uani 1 1 d . . . . .
H42 H 0.155938 0.632275 0.982424 0.064 Uiso 1 1 calc R U . . .
C43 C 0.3358(5) 0.6466(3) 1.01716(12) 0.0517(11) Uani 1 1 d . . . . .
H43 H 0.305358 0.664913 1.040595 0.062 Uiso 1 1 calc R U . . .
C44 C 0.4684(5) 0.6396(3) 1.01673(13) 0.0518(11) Uani 1 1 d . . . . .
H44 H 0.525643 0.654741 1.039781 0.062 Uiso 1 1 calc R U . . .
C45 C 0.5186(5) 0.6107(3) 0.98286(12) 0.0510(11) Uani 1 1 d . . . . .
H45 H 0.608159 0.606175 0.982624 0.061 Uiso 1 1 calc R U . . .
C46 C 0.4291(4) 0.5888(2) 0.94924(11) 0.0428(9) Uani 1 1 d . . . . .
C47 C 0.4531(4) 0.5542(3) 0.90926(12) 0.0454(10) Uani 1 1 d . . . . .
C48 C 0.2081(3) 0.7521(2) 0.75267(10) 0.0312(7) Uani 1 1 d . . . . .
H48A H 0.123895 0.723741 0.745025 0.047 Uiso 1 1 calc R U . . .
H48B H 0.218819 0.803107 0.734795 0.047 Uiso 1 1 calc R U . . .
H48C H 0.214524 0.775451 0.779605 0.047 Uiso 1 1 calc R U . . .
C4A C -0.1325(5) 0.5040(3) 0.93579(13) 0.0581(12) Uani 1 1 d . . . . .
H4AA H -0.222321 0.501059 0.923616 0.087 Uiso 1 1 calc R U . . .
H4AB H -0.103613 0.442496 0.944873 0.087 Uiso 1 1 calc R U . . .
H4AC H -0.080039 0.526079 0.916470 0.087 Uiso 1 1 calc R U . . .
C5A C 0.3720(4) 0.5818(3) 0.42759(12) 0.0462(10) Uani 1 1 d . . . . .
C6A C 0.3847(5) 0.6415(4) 0.46276(15) 0.0722(15) Uani 1 1 d . . . . .
H6AA H 0.398659 0.705307 0.455118 0.108 Uiso 1 1 calc R U . . .
H6AB H 0.457642 0.620853 0.481710 0.108 Uiso 1 1 calc R U . . .
H6AC H 0.306351 0.637882 0.474780 0.108 Uiso 1 1 calc R U . . .

loop_
_atom_site_aniso_label
_atom_site_aniso_U_11
_atom_site_aniso_U_22
_atom_site_aniso_U_33
_atom_site_aniso_U_23
_atom_site_aniso_U_13
_atom_site_aniso_U_12
C1 0.0220(16) 0.0241(16) 0.0240(16) -0.0010(12) 0.0005(13) -0.0011(13)
O1 0.0423(18) 0.082(2) 0.0551(18) 0.0032(16) 0.0021(14) -0.0085(16)
N1 0.0254(14) 0.0159(12) 0.0295(14) -0.0010(10) -0.0008(11) -0.0010(11)
N2 0.0242(14) 0.0138(11) 0.0248(13) 0.0017(10) -0.0018(11) 0.0023(10)
O2 0.0436(18) 0.0633(19) 0.0473(16) 0.0035(14) 0.0036(13) 0.0060(14)
C2 0.0247(17) 0.0200(15) 0.0352(18) -0.0001(13) 0.0029(14) 0.0030(13)
N3 0.0392(17) 0.0312(15) 0.0298(15) -0.0058(12) 0.0029(13) 0.0033(13)
O3 0.053(2) 0.078(2) 0.0526(18) 0.0014(16) 0.0018(15) -0.0165(16)
C3 0.0252(17) 0.0185(15) 0.0362(18) -0.0030(13) 0.0008(14) -0.0032(13)
N4 0.0250(14) 0.0189(12) 0.0269(13) -0.0008(10) 0.0007(11) 0.0029(11)
O4 0.057(2) 0.084(2) 0.065(2) 0.0086(18) 0.0092(17) 0.0099(18)
C4 0.0226(16) 0.0213(15) 0.0224(15) 0.0015(12) 0.0013(12) -0.0025(12)
N5 0.0248(14) 0.0213(13) 0.0277(14) -0.0025(11) -0.0019(11) -0.0019(11)
C5 0.0293(18) 0.0186(15) 0.0251(16) 0.0018(12) -0.0002(13) -0.0026(13)
C6 0.0336(19) 0.0279(17) 0.0312(17) 0.0104(14) 0.0033(14) 0.0031(14)
N6 0.055(2) 0.0392(18) 0.0405(18) 0.0082(14) 0.0005(16) -0.0073(16)
C7 0.0268(18) 0.0284(17) 0.0318(17) -0.0020(14) -0.0040(14) -0.0021(14)
C8 0.0197(16) 0.0189(15) 0.0260(16) 0.0024(12) -0.0025(12) -0.0026(12)
C9 0.0239(17) 0.0174(15) 0.0328(17) 0.0041(13) -0.0016(13) 0.0000(12)
C10 0.0219(16) 0.0163(14) 0.0334(17) 0.0002(12) 0.0028(13) 0.0020(12)
C11 0.0212(16) 0.0171(14) 0.0242(15) -0.0013(12) -0.0018(12) 0.0012(12)
C13 0.0238(16) 0.0175(14) 0.0287(16) -0.0013(12) 0.0029(13) 0.0017(12)
C12 0.0215(16) 0.0159(14) 0.0269(16) -0.0008(12) -0.0002(12) 0.0009(12)
C14 0.038(2) 0.0255(17) 0.0309(18) -0.0025(14) 0.0014(15) 0.0040(15)
C15 0.045(2) 0.0290(17) 0.0316(18) -0.0017(14) 0.0025(16) 0.0055(16)
C16 0.042(2) 0.039(2) 0.038(2) -0.0066(16) 0.0009(17) -0.0007(17)
C17 0.052(2) 0.0278(18) 0.034(2) -0.0054(15) -0.0008(17) 0.0034(17)
C18 0.065(3) 0.044(2) 0.043(2) -0.0034(18) -0.010(2) 0.000(2)
C19 0.087(4) 0.038(2) 0.034(2) 0.0002(17) -0.008(2) 0.001(2)
C1A 0.0291(19) 0.0283(17) 0.0392(19) 0.0045(15) 0.0012(15) 0.0024(14)
N1A 0.063(2) 0.0260(15) 0.0417(19) 0.0006(14) 0.0057(16) -0.0064(15)
C20 0.096(4) 0.029(2) 0.035(2) 0.0014(16) 0.012(2) 0.010(2)
C21 0.063(3) 0.036(2) 0.047(2) 0.0038(17) 0.014(2) 0.0092(19)
C22 0.053(2) 0.0215(16) 0.0320(19) -0.0023(14) 0.0053(16) 0.0063(16)
C23 0.037(2) 0.0293(18) 0.038(2) -0.0040(15) 0.0029(17) 0.0055(15)
C24 0.0234(16) 0.0193(15) 0.0279(16) 0.0004(12) 0.0005(13) -0.0023(12)
C25 0.0200(16) 0.0198(14) 0.0220(15) 0.0005(12) 0.0006(12) 0.0032(12)
C26 0.0302(19) 0.0174(15) 0.0422(19) -0.0032(14) -0.0025(15) 0.0009(13)
C27 0.0321(19) 0.0228(16) 0.0404(19) -0.0008(14) -0.0010(15) 0.0097(14)
C28 0.0205(16) 0.0325(17) 0.0229(15) 0.0022(13) -0.0011(13) 0.0056(13)
C29 0.0232(17) 0.0377(19) 0.0276(17) 0.0009(14) -0.0018(13) 0.0063(14)
C30 0.037(2) 0.061(3) 0.0300(19) -0.0089(17) -0.0030(16) -0.0094(19)
C2A 0.0298(19) 0.0196(16) 0.044(2) -0.0032(15) 0.0000(15) 0.0000(14)
N2A 0.075(3) 0.066(3) 0.074(3) -0.011(2) 0.009(2) 0.009(2)
C31 0.031(2) 0.049(2) 0.043(2) 0.0158(18) -0.0020(16) 0.0112(17)
C32 0.0191(16) 0.0301(17) 0.0270(16) -0.0028(13) -0.0034(13) 0.0057(13)
C33 0.0257(18) 0.0280(17) 0.0328(18) -0.0085(14) -0.0026(14) 0.0009(14)
C34 0.0231(17) 0.0245(16) 0.0377(19) -0.0013(14) 0.0015(14) -0.0032(13)
C35 0.0218(16) 0.0232(16) 0.0309(17) 0.0017(13) -0.0012(13) 0.0044(13)
C36 0.0252(17) 0.0240(16) 0.0297(17) 0.0009(13) 0.0008(13) -0.0004(13)
C37 0.0281(18) 0.0282(17) 0.0354(18) 0.0006(14) 0.0017(14) -0.0059(14)
C38 0.037(2) 0.0321(18) 0.040(2) 0.0033(15) 0.0062(16) -0.0054(15)
C39 0.065(3) 0.037(2) 0.038(2) 0.0040(17) 0.0004(19) -0.0132(19)
C40 0.040(2) 0.044(2) 0.051(2) 0.0101(19) -0.0028(19) -0.0141(18)
C3A 0.052(3) 0.053(3) 0.051(3) 0.005(2) 0.005(2) 0.006(2)
N3A 0.053(2) 0.062(2) 0.052(2) -0.0153(19) 0.0088(17) -0.0160(18)
C41 0.053(3) 0.0304(19) 0.036(2) 0.0060(15) 0.0025(18) -0.0104(17)
C42 0.059(3) 0.042(2) 0.058(3) 0.002(2) 0.009(2) -0.012(2)
C43 0.078(3) 0.033(2) 0.044(2) -0.0039(17) 0.010(2) -0.016(2)
C44 0.068(3) 0.034(2) 0.047(2) 0.0008(18) -0.012(2) -0.011(2)
C45 0.062(3) 0.037(2) 0.049(2) 0.0054(18) -0.008(2) 0.000(2)
C46 0.055(3) 0.0271(18) 0.043(2) 0.0098(16) -0.0047(18) -0.0040(17)
C47 0.052(3) 0.039(2) 0.043(2) 0.0136(17) 0.001(2) 0.0037(19)
C48 0.0276(18) 0.0328(18) 0.0321(18) -0.0018(14) 0.0011(14) 0.0035(14)
C4A 0.062(3) 0.068(3) 0.045(2) 0.005(2) 0.009(2) -0.006(2)
C5A 0.043(2) 0.050(2) 0.044(2) -0.010(2) 0.0024(18) -0.0054(19)
C6A 0.048(3) 0.093(4) 0.073(3) -0.044(3) 0.004(2) 0.001(3)

loop_
_atom_type_symbol
_atom_type_description
_atom_type_scat_dispersion_real
_atom_type_scat_dispersion_imag
_atom_type_scat_source
C C 0.0033 0.0016 'International Tables Vol C Tables 4.2.6.8 and 6.1.1.4'
H H 0.0000 0.0000 'International Tables Vol C Tables 4.2.6.8 and 6.1.1.4'
N N 0.0061 0.0033 'International Tables Vol C Tables 4.2.6.8 and 6.1.1.4'
O O 0.0106 0.0060 'International Tables Vol C Tables 4.2.6.8 and 6.1.1.4'

loop_
_geom_angle_atom_site_label_1
_geom_angle_atom_site_label_2
_geom_angle_atom_site_label_3
_geom_angle
_geom_angle_site_symmetry_1
_geom_angle_site_symmetry_3
_geom_angle_publ_flag
C2 C1 N1 106.2(3) . . ?
C2 C1 C36 131.7(3) . . ?
N1 C1 C36 122.1(3) . . ?
C4 N1 C1 111.3(2) . . ?
C4 N1 H1 124.3 . . ?
C1 N1 H1 124.3 . . ?
C11 N2 C8 110.8(2) . . ?
C11 N2 H2N 124.6 . . ?
C8 N2 H2N 124.6 . . ?
C1 C2 C3 107.9(3) . . ?
C1 C2 H2 126.1 . . ?
C3 C2 H2 126.1 . . ?
C23 N3 C16 113.0(3) . . ?
C23 N3 C15 124.1(3) . . ?
C16 N3 C15 122.9(3) . . ?
C4 C3 C2 108.5(3) . . ?
C4 C3 H3 125.8 . . ?
C2 C3 H3 125.8 . . ?
C25 N4 C28 110.9(3) . . ?
C25 N4 H4 124.5 . . ?
C28 N4 H4 124.5 . . ?
C3 C4 N1 106.1(3) . . ?
C3 C4 C5 132.8(3) . . ?
N1 C4 C5 120.9(3) . . ?
C35 N5 C32 110.7(3) . . ?
C35 N5 H5 124.7 . . ?
C32 N5 H5 124.7 . . ?
C4 C5 C8 109.1(2) . . ?
C4 C5 C6 110.3(3) . . ?
C8 C5 C6 109.7(2) . . ?
C4 C5 C7 110.0(2) . . ?
C8 C5 C7 109.5(3) . . ?
C6 C5 C7 108.3(3) . . ?
C5 C6 H6A 109.5 . . ?
C5 C6 H6B 109.5 . . ?
H6A C6 H6B 109.5 . . ?
C5 C6 H6C 109.5 . . ?
H6A C6 H6C 109.5 . . ?
H6B C6 H6C 109.5 . . ?
C40 N6 C47 112.6(3) . . ?
C40 N6 C39 122.8(3) . . ?
C47 N6 C39 123.5(3) . . ?
C5 C7 H7A 109.5 . . ?
C5 C7 H7B 109.5 . . ?
H7A C7 H7B 109.5 . . ?
C5 C7 H7C 109.5 . . ?
H7A C7 H7C 109.5 . . ?
H7B C7 H7C 109.5 . . ?
C9 C8 N2 106.8(3) . . ?
C9 C8 C5 132.2(3) . . ?
N2 C8 C5 121.0(3) . . ?
C8 C9 C10 107.8(3) . . ?
C8 C9 H9 126.1 . . ?
C10 C9 H9 126.1 . . ?
C11 C10 C9 108.1(3) . . ?
C11 C10 H10 125.9 . . ?
C9 C10 H10 125.9 . . ?
C10 C11 N2 106.5(3) . . ?
C10 C11 C12 132.5(3) . . ?
N2 C11 C12 120.9(2) . . ?
C14 C13 C12 114.3(2) . . ?
C14 C13 H13A 108.7 . . ?
C12 C13 H13A 108.7 . . ?
C14 C13 H13B 108.7 . . ?
C12 C13 H13B 108.7 . . ?
H13A C13 H13B 107.6 . . ?
C25 C12 C11 109.2(2) . . ?
C25 C12 C13 111.0(2) . . ?
C11 C12 C13 108.3(2) . . ?
C25 C12 C24 109.2(2) . . ?
C11 C12 C24 109.4(2) . . ?
C13 C12 C24 109.8(2) . . ?
C13 C14 C15 110.6(3) . . ?
C13 C14 H14A 109.5 . . ?
C15 C14 H14A 109.5 . . ?
C13 C14 H14B 109.5 . . ?
C15 C14 H14B 109.5 . . ?
H14A C14 H14B 108.1 . . ?
N3 C15 C14 112.3(3) . . ?
N3 C15 H15A 109.1 . . ?
C14 C15 H15A 109.1 . . ?
N3 C15 H15B 109.1 . . ?
C14 C15 H15B 109.1 . . ?
H15A C15 H15B 107.9 . . ?
O1 C16 N3 125.3(4) . . ?
O1 C16 C17 129.8(4) . . ?
N3 C16 C17 104.9(3) . . ?
C22 C17 C18 121.6(4) . . ?
C22 C17 C16 108.6(3) . . ?
C18 C17 C16 129.7(4) . . ?
C19 C18 C17 116.6(4) . . ?
C19 C18 H18 121.7 . . ?
C17 C18 H18 121.7 . . ?
C20 C19 C18 121.9(4) . . ?
C20 C19 H19 119.0 . . ?
C18 C19 H19 119.0 . . ?
C2A C1A H1AA 109.5 . . ?
C2A C1A H1AB 109.5 . . ?
H1AA C1A H1AB 109.5 . . ?
C2A C1A H1AC 109.5 . . ?
H1AA C1A H1AC 109.5 . . ?
H1AB C1A H1AC 109.5 . . ?
C19 C20 C21 121.3(4) . . ?
C19 C20 H20 119.3 . . ?
C21 C20 H20 119.3 . . ?
C22 C21 C20 116.7(4) . . ?
C22 C21 H21 121.6 . . ?
C20 C21 H21 121.6 . . ?
C17 C22 C21 121.8(4) . . ?
C17 C22 C23 108.1(3) . . ?
C21 C22 C23 130.1(4) . . ?
O2 C23 N3 125.2(3) . . ?
O2 C23 C22 129.3(3) . . ?
N3 C23 C22 105.5(3) . . ?
C12 C24 H24A 109.5 . . ?
C12 C24 H24B 109.5 . . ?
H24A C24 H24B 109.5 . . ?
C12 C24 H24C 109.5 . . ?
H24A C24 H24C 109.5 . . ?
H24B C24 H24C 109.5 . . ?
C26 C25 N4 106.5(3) . . ?
C26 C25 C12 130.5(3) . . ?
N4 C25 C12 122.8(3) . . ?
C25 C26 C27 108.0(3) . . ?
C25 C26 H26 126.0 . . ?
C27 C26 H26 126.0 . . ?
C28 C27 C26 108.6(3) . . ?
C28 C27 H27 125.7 . . ?
C26 C27 H27 125.7 . . ?
C27 C28 N4 106.0(3) . . ?
C27 C28 C29 132.1(3) . . ?
N4 C28 C29 121.9(3) . . ?
C32 C29 C28 109.1(3) . . ?
C32 C29 C30 110.4(3) . . ?
C28 C29 C30 110.6(3) . . ?
C32 C29 C31 108.7(3) . . ?
C28 C29 C31 109.7(3) . . ?
C30 C29 C31 108.3(3) . . ?
C29 C30 H30A 109.5 . . ?
C29 C30 H30B 109.5 . . ?
H30A C30 H30B 109.5 . . ?
C29 C30 H30C 109.5 . . ?
H30A C30 H30C 109.5 . . ?
H30B C30 H30C 109.5 . . ?
N1A C2A C1A 178.3(4) . . ?
C29 C31 H31A 109.5 . . ?
C29 C31 H31B 109.5 . . ?
H31A C31 H31B 109.5 . . ?
C29 C31 H31C 109.5 . . ?
H31A C31 H31C 109.5 . . ?
H31B C31 H31C 109.5 . . ?
C33 C32 N5 106.7(3) . . ?
C33 C32 C29 133.1(3) . . ?
N5 C32 C29 120.2(3) . . ?
C32 C33 C34 108.0(3) . . ?
C32 C33 H33 126.0 . . ?
C34 C33 H33 126.0 . . ?
C35 C34 C33 108.1(3) . . ?
C35 C34 H34 125.9 . . ?
C33 C34 H34 125.9 . . ?
C34 C35 N5 106.6(3) . . ?
C34 C35 C36 133.2(3) . . ?
N5 C35 C36 120.1(3) . . ?
C1 C36 C35 109.2(3) . . ?
C1 C36 C48 109.8(3) . . ?
C35 C36 C48 108.9(3) . . ?
C1 C36 C37 110.8(3) . . ?
C35 C36 C37 108.2(3) . . ?
C48 C36 C37 110.0(3) . . ?
C38 C37 C36 113.0(3) . . ?
C38 C37 H37A 109.0 . . ?
C36 C37 H37A 109.0 . . ?
C38 C37 H37B 109.0 . . ?
C36 C37 H37B 109.0 . . ?
H37A C37 H37B 107.8 . . ?
C37 C38 C39 112.7(3) . . ?
C37 C38 H38A 109.1 . . ?
C39 C38 H38A 109.1 . . ?
C37 C38 H38B 109.1 . . ?
C39 C38 H38B 109.1 . . ?
H38A C38 H38B 107.8 . . ?
N6 C39 C38 110.4(3) . . ?
N6 C39 H39A 109.6 . . ?
C38 C39 H39A 109.6 . . ?
N6 C39 H39B 109.6 . . ?
C38 C39 H39B 109.6 . . ?
H39A C39 H39B 108.1 . . ?
O3 C40 N6 125.1(4) . . ?
O3 C40 C41 129.4(4) . . ?
N6 C40 C41 105.5(3) . . ?
N2A C3A C4A 179.5(5) . . ?
C42 C41 C46 122.8(4) . . ?
C42 C41 C40 129.6(4) . . ?
C46 C41 C40 107.6(3) . . ?
C41 C42 C43 116.2(4) . . ?
C41 C42 H42 121.9 . . ?
C43 C42 H42 121.9 . . ?
C44 C43 C42 121.2(4) . . ?
C44 C43 H43 119.4 . . ?
C42 C43 H43 119.4 . . ?
C43 C44 C45 121.7(4) . . ?
C43 C44 H44 119.2 . . ?
C45 C44 H44 119.2 . . ?
C44 C45 C46 116.9(4) . . ?
C44 C45 H45 121.5 . . ?
C46 C45 H45 121.5 . . ?
C41 C46 C45 121.2(4) . . ?
C41 C46 C47 109.6(3) . . ?
C45 C46 C47 129.2(4) . . ?
O4 C47 N6 125.2(4) . . ?
O4 C47 C46 130.3(4) . . ?
N6 C47 C46 104.5(4) . . ?
C36 C48 H48A 109.5 . . ?
C36 C48 H48B 109.5 . . ?
H48A C48 H48B 109.5 . . ?
C36 C48 H48C 109.5 . . ?
H48A C48 H48C 109.5 . . ?
H48B C48 H48C 109.5 . . ?
C3A C4A H4AA 109.5 . . ?
C3A C4A H4AB 109.5 . . ?
H4AA C4A H4AB 109.5 . . ?
C3A C4A H4AC 109.5 . . ?
H4AA C4A H4AC 109.5 . . ?
H4AB C4A H4AC 109.5 . . ?
N3A C5A C6A 178.5(5) . . ?
C5A C6A H6AA 109.5 . . ?
C5A C6A H6AB 109.5 . . ?
H6AA C6A H6AB 109.5 . . ?
C5A C6A H6AC 109.5 . . ?
H6AA C6A H6AC 109.5 . . ?
H6AB C6A H6AC 109.5 . . ?

loop_
_geom_bond_atom_site_label_1
_geom_bond_atom_site_label_2
_geom_bond_distance
_geom_bond_site_symmetry_2
_geom_bond_publ_flag
C1 C2 1.378(4) . ?
C1 N1 1.378(4) . ?
C1 C36 1.516(4) . ?
O1 C16 1.194(5) . ?
N1 C4 1.378(4) . ?
N1 H1 0.8600 . ?
N2 C11 1.378(4) . ?
N2 C8 1.380(4) . ?
N2 H2N 0.8600 . ?
O2 C23 1.201(4) . ?
C2 C3 1.418(5) . ?
C2 H2 0.9300 . ?
N3 C23 1.380(5) . ?
N3 C16 1.402(5) . ?
N3 C15 1.472(4) . ?
O3 C40 1.208(5) . ?
C3 C4 1.370(4) . ?
C3 H3 0.9300 . ?
N4 C25 1.377(4) . ?
N4 C28 1.384(4) . ?
N4 H4 0.8600 . ?
O4 C47 1.184(5) . ?
C4 C5 1.519(4) . ?
N5 C35 1.376(4) . ?
N5 C32 1.380(4) . ?
N5 H5 0.8600 . ?
C5 C8 1.521(4) . ?
C5 C6 1.538(4) . ?
C5 C7 1.547(4) . ?
C6 H6A 0.9600 . ?
C6 H6B 0.9600 . ?
C6 H6C 0.9600 . ?
N6 C40 1.381(5) . ?
N6 C47 1.419(5) . ?
N6 C39 1.460(5) . ?
C7 H7A 0.9600 . ?
C7 H7B 0.9600 . ?
C7 H7C 0.9600 . ?
C8 C9 1.371(4) . ?
C9 C10 1.423(4) . ?
C9 H9 0.9300 . ?
C10 C11 1.374(4) . ?
C10 H10 0.9300 . ?
C11 C12 1.524(4) . ?
C13 C14 1.518(4) . ?
C13 C12 1.546(4) . ?
C13 H13A 0.9700 . ?
C13 H13B 0.9700 . ?
C12 C25 1.516(4) . ?
C12 C24 1.547(4) . ?
C14 C15 1.530(4) . ?
C14 H14A 0.9700 . ?
C14 H14B 0.9700 . ?
C15 H15A 0.9700 . ?
C15 H15B 0.9700 . ?
C16 C17 1.497(5) . ?
C17 C22 1.376(5) . ?
C17 C18 1.391(5) . ?
C18 C19 1.385(6) . ?
C18 H18 0.9300 . ?
C19 C20 1.374(6) . ?
C19 H19 0.9300 . ?
C1A C2A 1.441(5) . ?
C1A H1AA 0.9600 . ?
C1A H1AB 0.9600 . ?
C1A H1AC 0.9600 . ?
N1A C2A 1.154(4) . ?
C20 C21 1.397(6) . ?
C20 H20 0.9300 . ?
C21 C22 1.381(5) . ?
C21 H21 0.9300 . ?
C22 C23 1.504(5) . ?
C24 H24A 0.9600 . ?
C24 H24B 0.9600 . ?
C24 H24C 0.9600 . ?
C25 C26 1.372(4) . ?
C26 C27 1.414(5) . ?
C26 H26 0.9300 . ?
C27 C28 1.370(5) . ?
C27 H27 0.9300 . ?
C28 C29 1.514(5) . ?
C29 C32 1.510(5) . ?
C29 C30 1.536(5) . ?
C29 C31 1.554(5) . ?
C30 H30A 0.9600 . ?
C30 H30B 0.9600 . ?
C30 H30C 0.9600 . ?
N2A C3A 1.150(6) . ?
C31 H31A 0.9600 . ?
C31 H31B 0.9600 . ?
C31 H31C 0.9600 . ?
C32 C33 1.369(5) . ?
C33 C34 1.417(5) . ?
C33 H33 0.9300 . ?
C34 C35 1.371(4) . ?
C34 H34 0.9300 . ?
C35 C36 1.527(4) . ?
C36 C48 1.542(4) . ?
C36 C37 1.555(4) . ?
C37 C38 1.514(5) . ?
C37 H37A 0.9700 . ?
C37 H37B 0.9700 . ?
C38 C39 1.522(5) . ?
C38 H38A 0.9700 . ?
C38 H38B 0.9700 . ?
C39 H39A 0.9700 . ?
C39 H39B 0.9700 . ?
C40 C41 1.515(5) . ?
C3A C4A 1.451(6) . ?
N3A C5A 1.131(5) . ?
C41 C42 1.370(6) . ?
C41 C46 1.372(6) . ?
C42 C43 1.410(6) . ?
C42 H42 0.9300 . ?
C43 C44 1.378(6) . ?
C43 H43 0.9300 . ?
C44 C45 1.384(6) . ?
C44 H44 0.9300 . ?
C45 C46 1.390(6) . ?
C45 H45 0.9300 . ?
C46 C47 1.489(6) . ?
C48 H48A 0.9600 . ?
C48 H48B 0.9600 . ?
C48 H48C 0.9600 . ?
C4A H4AA 0.9600 . ?
C4A H4AB 0.9600 . ?
C4A H4AC 0.9600 . ?
C5A C6A 1.448(6) . ?
C6A H6AA 0.9600 . ?
C6A H6AB 0.9600 . ?
C6A H6AC 0.9600 . ?

loop_
_geom_torsion_atom_site_label_1
_geom_torsion_atom_site_label_2
_geom_torsion_atom_site_label_3
_geom_torsion_atom_site_label_4
_geom_torsion
_geom_torsion_site_symmetry_1
_geom_torsion_site_symmetry_2
_geom_torsion_site_symmetry_3
_geom_torsion_site_symmetry_4
_geom_torsion_publ_flag
C2 C1 N1 C4 0.7(3) . . . . ?
C36 C1 N1 C4 178.4(3) . . . . ?
N1 C1 C2 C3 -0.4(3) . . . . ?
C36 C1 C2 C3 -177.9(3) . . . . ?
C1 C2 C3 C4 0.0(4) . . . . ?
C2 C3 C4 N1 0.4(3) . . . . ?
C2 C3 C4 C5 176.9(3) . . . . ?
C1 N1 C4 C3 -0.6(3) . . . . ?
C1 N1 C4 C5 -177.7(3) . . . . ?
C3 C4 C5 C8 -104.2(4) . . . . ?
N1 C4 C5 C8 71.9(3) . . . . ?
C3 C4 C5 C6 135.2(4) . . . . ?
N1 C4 C5 C6 -48.7(4) . . . . ?
C3 C4 C5 C7 15.8(5) . . . . ?
N1 C4 C5 C7 -168.0(3) . . . . ?
C11 N2 C8 C9 0.1(3) . . . . ?
C11 N2 C8 C5 -179.8(3) . . . . ?
C4 C5 C8 C9 -133.8(3) . . . . ?
C6 C5 C8 C9 -12.8(5) . . . . ?
C7 C5 C8 C9 105.9(4) . . . . ?
C4 C5 C8 N2 46.0(4) . . . . ?
C6 C5 C8 N2 167.0(3) . . . . ?
C7 C5 C8 N2 -74.3(3) . . . . ?
N2 C8 C9 C10 0.0(3) . . . . ?
C5 C8 C9 C10 179.8(3) . . . . ?
C8 C9 C10 C11 0.0(3) . . . . ?
C9 C10 C11 N2 0.0(3) . . . . ?
C9 C10 C11 C12 -178.7(3) . . . . ?
C8 N2 C11 C10 -0.1(3) . . . . ?
C8 N2 C11 C12 178.9(2) . . . . ?
C10 C11 C12 C25 135.1(3) . . . . ?
N2 C11 C12 C25 -43.5(4) . . . . ?
C10 C11 C12 C13 14.2(4) . . . . ?
N2 C11 C12 C13 -164.4(3) . . . . ?
C10 C11 C12 C24 -105.4(4) . . . . ?
N2 C11 C12 C24 76.0(3) . . . . ?
C14 C13 C12 C25 55.5(3) . . . . ?
C14 C13 C12 C11 175.3(3) . . . . ?
C14 C13 C12 C24 -65.4(3) . . . . ?
C12 C13 C14 C15 -179.9(3) . . . . ?
C23 N3 C15 C14 96.1(4) . . . . ?
C16 N3 C15 C14 -86.5(4) . . . . ?
C13 C14 C15 N3 175.8(3) . . . . ?
C23 N3 C16 O1 179.0(4) . . . . ?
C15 N3 C16 O1 1.4(6) . . . . ?
C23 N3 C16 C17 -0.6(4) . . . . ?
C15 N3 C16 C17 -178.2(3) . . . . ?
O1 C16 C17 C22 -179.1(4) . . . . ?
N3 C16 C17 C22 0.5(4) . . . . ?
O1 C16 C17 C18 -1.6(7) . . . . ?
N3 C16 C17 C18 177.9(4) . . . . ?
C22 C17 C18 C19 0.9(6) . . . . ?
C16 C17 C18 C19 -176.3(4) . . . . ?
C17 C18 C19 C20 -0.2(6) . . . . ?
C18 C19 C20 C21 -0.8(6) . . . . ?
C19 C20 C21 C22 1.1(6) . . . . ?
C18 C17 C22 C21 -0.6(5) . . . . ?
C16 C17 C22 C21 177.1(3) . . . . ?
C18 C17 C22 C23 -178.0(3) . . . . ?
C16 C17 C22 C23 -0.3(4) . . . . ?
C20 C21 C22 C17 -0.4(5) . . . . ?
C20 C21 C22 C23 176.3(3) . . . . ?
C16 N3 C23 O2 -178.4(3) . . . . ?
C15 N3 C23 O2 -0.8(5) . . . . ?
C16 N3 C23 C22 0.4(4) . . . . ?
C15 N3 C23 C22 178.0(3) . . . . ?
C17 C22 C23 O2 178.7(4) . . . . ?
C21 C22 C23 O2 1.6(6) . . . . ?
C17 C22 C23 N3 -0.1(4) . . . . ?
C21 C22 C23 N3 -177.1(3) . . . . ?
C28 N4 C25 C26 0.3(3) . . . . ?
C28 N4 C25 C12 176.5(3) . . . . ?
C11 C12 C25 C26 99.1(4) . . . . ?
C13 C12 C25 C26 -141.6(3) . . . . ?
C24 C12 C25 C26 -20.4(4) . . . . ?
C11 C12 C25 N4 -76.1(3) . . . . ?
C13 C12 C25 N4 43.2(4) . . . . ?
C24 C12 C25 N4 164.4(3) . . . . ?
N4 C25 C26 C27 0.3(4) . . . . ?
C12 C25 C26 C27 -175.5(3) . . . . ?
C25 C26 C27 C28 -0.8(4) . . . . ?
C26 C27 C28 N4 1.0(4) . . . . ?
C26 C27 C28 C29 178.1(3) . . . . ?
C25 N4 C28 C27 -0.8(3) . . . . ?
C25 N4 C28 C29 -178.3(3) . . . . ?
C27 C28 C29 C32 -104.0(4) . . . . ?
N4 C28 C29 C32 72.8(4) . . . . ?
C27 C28 C29 C30 134.4(4) . . . . ?
N4 C28 C29 C30 -48.8(4) . . . . ?
C27 C28 C29 C31 14.9(5) . . . . ?
N4 C28 C29 C31 -168.3(3) . . . . ?
C35 N5 C32 C33 0.5(3) . . . . ?
C35 N5 C32 C29 179.0(3) . . . . ?
C28 C29 C32 C33 -138.1(4) . . . . ?
C30 C29 C32 C33 -16.3(5) . . . . ?
C31 C29 C32 C33 102.3(4) . . . . ?
C28 C29 C32 N5 43.8(4) . . . . ?
C30 C29 C32 N5 165.6(3) . . . . ?
C31 C29 C32 N5 -75.8(4) . . . . ?
N5 C32 C33 C34 -0.4(3) . . . . ?
C29 C32 C33 C34 -178.7(3) . . . . ?
C32 C33 C34 C35 0.2(4) . . . . ?
C33 C34 C35 N5 0.1(3) . . . . ?
C33 C34 C35 C36 176.4(3) . . . . ?
C32 N5 C35 C34 -0.4(3) . . . . ?
C32 N5 C35 C36 -177.3(3) . . . . ?
C2 C1 C36 C35 101.6(4) . . . . ?
N1 C1 C36 C35 -75.5(3) . . . . ?
C2 C1 C36 C48 -17.7(5) . . . . ?
N1 C1 C36 C48 165.2(3) . . . . ?
C2 C1 C36 C37 -139.3(3) . . . . ?
N1 C1 C36 C37 43.6(4) . . . . ?
C34 C35 C36 C1 142.6(3) . . . . ?
N5 C35 C36 C1 -41.5(4) . . . . ?
C34 C35 C36 C48 -97.5(4) . . . . ?
N5 C35 C36 C48 78.4(3) . . . . ?
C34 C35 C36 C37 22.0(5) . . . . ?
N5 C35 C36 C37 -162.1(3) . . . . ?
C1 C36 C37 C38 56.0(4) . . . . ?
C35 C36 C37 C38 175.7(3) . . . . ?
C48 C36 C37 C38 -65.5(4) . . . . ?
C36 C37 C38 C39 -168.3(3) . . . . ?
C40 N6 C39 C38 83.0(4) . . . . ?
C47 N6 C39 C38 -84.7(4) . . . . ?
C37 C38 C39 N6 174.3(3) . . . . ?
C47 N6 C40 O3 175.2(4) . . . . ?
C39 N6 C40 O3 6.2(6) . . . . ?
C47 N6 C40 C41 -3.9(4) . . . . ?
C39 N6 C40 C41 -172.9(3) . . . . ?
O3 C40 C41 C42 4.0(7) . . . . ?
N6 C40 C41 C42 -176.9(4) . . . . ?
O3 C40 C41 C46 -176.0(4) . . . . ?
N6 C40 C41 C46 3.0(4) . . . . ?
C46 C41 C42 C43 -0.6(6) . . . . ?
C40 C41 C42 C43 179.4(4) . . . . ?
C41 C42 C43 C44 1.7(6) . . . . ?
C42 C43 C44 C45 -1.4(6) . . . . ?
C43 C44 C45 C46 -0.1(6) . . . . ?
C42 C41 C46 C45 -0.9(6) . . . . ?
C40 C41 C46 C45 179.2(3) . . . . ?
C42 C41 C46 C47 178.9(3) . . . . ?
C40 C41 C46 C47 -1.1(4) . . . . ?
C44 C45 C46 C41 1.2(5) . . . . ?
C44 C45 C46 C47 -178.5(4) . . . . ?
C40 N6 C47 O4 -176.8(4) . . . . ?
C39 N6 C47 O4 -8.0(6) . . . . ?
C40 N6 C47 C46 3.3(4) . . . . ?
C39 N6 C47 C46 172.1(3) . . . . ?
C41 C46 C47 O4 178.9(4) . . . . ?
C45 C46 C47 O4 -1.4(7) . . . . ?
C41 C46 C47 N6 -1.2(4) . . . . ?
C45 C46 C47 N6 178.5(4) . . . . ?
